data_4107807
loop_
_publ_author_name
'Gregory T. Notte'
'James L. Leighton'

_publ_section_title
;
 A New Silicon Lewis Acid for Highly Enantioselective Mannich Reactions of
 Aliphatic Ketone-Derived Hydrazones
;
_journal_name_full 'Journal of the American Chemical Society'
_journal_page_first 6676
_journal_page_last 6677
_journal_paper_doi 10.1021/ja800830h
_journal_volume 130
_journal_year 2008
_chemical_absolute_configuration unk
_chemical_formula_sum 'C22 H23 F3 N2 O3'
_chemical_formula_weight 420.42
_chemical_name_systematic
;
 ?
;
_space_group_IT_number 4
_symmetry_cell_setting monoclinic
_symmetry_space_group_name_Hall 'P 2yb'
_symmetry_space_group_name_H-M 'P 1 21 1'
_atom_sites_solution_hydrogens geom
_atom_sites_solution_primary direct
_atom_sites_solution_secondary difmap
_audit_creation_method SHELXL-97
_cell_angle_alpha 90.00
_cell_angle_beta 94.955(2)
_cell_angle_gamma 90.00
_cell_formula_units_Z 2
_cell_length_a 9.0685(13)
_cell_length_b 9.3220(13)
_cell_length_c 12.3235(18)
_cell_measurement_reflns_used 2552
_cell_measurement_temperature 125(2)
_cell_measurement_theta_max 23.48
_cell_measurement_theta_min 2.25
_cell_volume 1037.9(3)
_computing_cell_refinement 'Bruker SMART'
_computing_data_collection 'Bruker SMART'
_computing_data_reduction 'Bruker SAINT'
_computing_molecular_graphics 'Bruker SHELXTL'
_computing_publication_material 'Bruker SHELXTL'
_computing_structure_refinement 'SHELXL-97 (Sheldrick, 1997)'
_computing_structure_solution 'SHELXS-97 (Sheldrick, 1990)'
_diffrn_ambient_temperature 125(2)
_diffrn_measured_fraction_theta_full 0.996
_diffrn_measured_fraction_theta_max 0.996
_diffrn_measurement_device_type 'CCD area detector'
_diffrn_measurement_method 'phi and omega scans'
_diffrn_radiation_monochromator graphite
_diffrn_radiation_source 'fine-focus sealed tube'
_diffrn_radiation_type MoK\a
_diffrn_radiation_wavelength 0.71073
_diffrn_reflns_av_R_equivalents 0.1196
_diffrn_reflns_av_sigmaI/netI 0.1890
_diffrn_reflns_limit_h_max 12
_diffrn_reflns_limit_h_min -12
_diffrn_reflns_limit_k_max 13
_diffrn_reflns_limit_k_min -13
_diffrn_reflns_limit_l_max 17
_diffrn_reflns_limit_l_min -17
_diffrn_reflns_number 16656
_diffrn_reflns_theta_full 30.52
_diffrn_reflns_theta_max 30.52
_diffrn_reflns_theta_min 1.66
_exptl_absorpt_coefficient_mu 0.108
_exptl_absorpt_correction_T_max 0.9989
_exptl_absorpt_correction_T_min 0.9664
_exptl_absorpt_correction_type empirical
_exptl_absorpt_process_details sadabs
_exptl_crystal_colour colorless
_exptl_crystal_density_diffrn 1.345
_exptl_crystal_description plate
_exptl_crystal_F_000 440
_exptl_crystal_size_max 0.32
_exptl_crystal_size_mid 0.05
_exptl_crystal_size_min 0.01
_refine_diff_density_max 0.501
_refine_diff_density_min -0.354
_refine_diff_density_rms 0.069
_refine_ls_abs_structure_details 'Flack H D (1983), Acta Cryst. A39, 876-881'
_refine_ls_extinction_coef 0.010(2)
_refine_ls_extinction_expression Fc^*^=kFc[1+0.001xFc^2^\l^3^/sin(2\q)]^-1/4^
_refine_ls_extinction_method SHELXL
_refine_ls_goodness_of_fit_ref 1.035
_refine_ls_hydrogen_treatment constr
_refine_ls_matrix_type full
_refine_ls_number_parameters 273
_refine_ls_number_reflns 6270
_refine_ls_number_restraints 1
_refine_ls_restrained_S_all 1.035
_refine_ls_R_factor_all 0.1884
_refine_ls_R_factor_gt 0.0731
_refine_ls_shift/su_max 0.001
_refine_ls_shift/su_mean 0.000
_refine_ls_structure_factor_coef Fsqd
_refine_ls_weighting_details 'calc w=1/[\s^2^(Fo^2^)+(0.0450P)^2^+0.0000P] where P=(Fo^2^+2Fc^2^)/3'
_refine_ls_weighting_scheme calc
_refine_ls_wR_factor_gt 0.1227
_refine_ls_wR_factor_ref 0.1520
_reflns_number_gt 2856
_reflns_number_total 6270
_reflns_threshold_expression >2sigma(I)
_cod_data_source_file ja800830h-file002.cif
_cod_data_source_block gs4s10
_cod_database_code 4107807

loop_
_symmetry_equiv_pos_as_xyz
'x, y, z'
'-x, y+1/2, -z'

loop_
_atom_site_label
_atom_site_type_symbol
_atom_site_fract_x
_atom_site_fract_y
_atom_site_fract_z
_atom_site_U_iso_or_equiv
_atom_site_adp_type
_atom_site_occupancy
_atom_site_symmetry_multiplicity
_atom_site_calc_flag
_atom_site_refinement_flags
F1 F 1.0230(3) 0.9219(3) 0.88568(18) 0.0387(7) Uani 1 1 d .
F2 F 0.9890(3) 0.7125(3) 0.95165(19) 0.0458(7) Uani 1 1 d .
F3 F 0.8326(3) 0.8808(3) 0.97318(18) 0.0429(7) Uani 1 1 d .
O1 O 0.5212(3) 0.5174(3) 0.5065(2) 0.0264(6) Uani 1 1 d .
O2 O 0.3138(3) 0.8417(3) 0.0990(2) 0.0348(7) Uani 1 1 d .
O3 O 0.1972(3) 0.6722(3) 0.1880(2) 0.0280(6) Uani 1 1 d .
N1 N 0.5555(3) 0.7312(3) 0.4275(2) 0.0198(7) Uani 1 1 d .
H1A H 0.5977 0.8162 0.4323 0.024 Uiso 1 1 calc R
N2 N 0.4689(3) 0.6919(3) 0.3326(2) 0.0214(7) Uani 1 1 d .
H2A H 0.3717 0.6865 0.3287 0.026 Uiso 1 1 calc R
C1 C 0.9187(5) 0.8230(5) 0.9007(3) 0.0320(10) Uani 1 1 d .
C2 C 0.8317(4) 0.7777(4) 0.7980(3) 0.0238(9) Uani 1 1 d .
C3 C 0.8394(4) 0.8548(4) 0.7021(3) 0.0250(9) Uani 1 1 d .
H3B H 0.9018 0.9365 0.7007 0.030 Uiso 1 1 calc R
C4 C 0.7559(4) 0.8116(4) 0.6088(3) 0.0230(9) Uani 1 1 d .
H4A H 0.7606 0.8640 0.5431 0.028 Uiso 1 1 calc R
C5 C 0.6649(4) 0.6916(4) 0.6107(3) 0.0198(8) Uani 1 1 d .
C6 C 0.6612(4) 0.6144(4) 0.7062(3) 0.0254(9) Uani 1 1 d .
H6A H 0.6013 0.5309 0.7076 0.030 Uiso 1 1 calc R
C7 C 0.7440(4) 0.6581(4) 0.7993(3) 0.0254(9) Uani 1 1 d .
H7A H 0.7403 0.6050 0.8649 0.030 Uiso 1 1 calc R
C8 C 0.5739(4) 0.6389(4) 0.5112(3) 0.0206(9) Uani 1 1 d .
C9 C 0.5577(4) 0.6600(4) 0.2383(3) 0.0199(8) Uani 1 1 d .
C10 C 0.6711(4) 0.5393(4) 0.2622(3) 0.0229(9) Uani 1 1 d .
H10A H 0.7746 0.5574 0.2691 0.027 Uiso 1 1 calc R
C11 C 0.6085(4) 0.3884(4) 0.2744(3) 0.0258(9) Uani 1 1 d .
H11A H 0.5080 0.3641 0.2545 0.031 Uiso 1 1 calc R
C12 C 0.7223(4) 0.2821(4) 0.3212(3) 0.0252(9) Uani 1 1 d .
C13 C 0.7832(4) 0.1835(4) 0.2529(4) 0.0313(10) Uani 1 1 d .
H13A H 0.7537 0.1846 0.1771 0.038 Uiso 1 1 calc R
C14 C 0.8871(4) 0.0830(5) 0.2945(4) 0.0394(12) Uani 1 1 d .
H14A H 0.9290 0.0169 0.2472 0.047 Uiso 1 1 calc R
C15 C 0.9285(5) 0.0802(5) 0.4044(4) 0.0413(12) Uani 1 1 d .
H15A H 0.9974 0.0103 0.4331 0.050 Uiso 1 1 calc R
C16 C 0.8716(5) 0.1772(5) 0.4731(4) 0.0395(11) Uani 1 1 d .
H16A H 0.9019 0.1751 0.5488 0.047 Uiso 1 1 calc R
C17 C 0.7684(4) 0.2796(5) 0.4314(4) 0.0327(10) Uani 1 1 d .
H17A H 0.7299 0.3476 0.4790 0.039 Uiso 1 1 calc R
C18 C 0.4387(4) 0.6167(4) 0.1443(3) 0.0227(9) Uani 1 1 d .
H18A H 0.3975 0.5212 0.1629 0.027 Uiso 1 1 calc R
C19 C 0.3139(4) 0.7242(4) 0.1397(3) 0.0230(9) Uani 1 1 d .
C20 C 0.6382(4) 0.7976(4) 0.2120(3) 0.0292(10) Uani 1 1 d .
H20A H 0.7121 0.8208 0.2723 0.044 Uiso 1 1 calc R
H20B H 0.5667 0.8763 0.2019 0.044 Uiso 1 1 calc R
H20C H 0.6876 0.7842 0.1451 0.044 Uiso 1 1 calc R
C21 C 0.5000(5) 0.6039(5) 0.0338(3) 0.0360(11) Uani 1 1 d .
H21A H 0.4202 0.5767 -0.0211 0.054 Uiso 1 1 calc R
H21B H 0.5775 0.5304 0.0373 0.054 Uiso 1 1 calc R
H21C H 0.5418 0.6962 0.0140 0.054 Uiso 1 1 calc R
C22 C 0.0816(4) 0.7756(5) 0.2056(3) 0.0358(11) Uani 1 1 d .
H22A H 0.0018 0.7278 0.2406 0.054 Uiso 1 1 calc R
H22B H 0.0421 0.8155 0.1355 0.054 Uiso 1 1 calc R
H22C H 0.1228 0.8530 0.2527 0.054 Uiso 1 1 calc R

loop_
_atom_site_aniso_label
_atom_site_aniso_U_11
_atom_site_aniso_U_22
_atom_site_aniso_U_33
_atom_site_aniso_U_23
_atom_site_aniso_U_13
_atom_site_aniso_U_12
F1 0.0376(15) 0.0427(16) 0.0344(15) -0.0043(12) -0.0042(11) -0.0073(12)
F2 0.0608(17) 0.0381(16) 0.0346(15) 0.0016(12) -0.0173(12) 0.0068(13)
F3 0.0456(15) 0.0551(18) 0.0286(14) -0.0133(13) 0.0064(12) 0.0002(14)
O1 0.0340(16) 0.0170(14) 0.0283(15) 0.0006(12) 0.0042(12) -0.0016(13)
O2 0.0407(18) 0.0240(17) 0.0390(18) 0.0047(14) -0.0002(14) 0.0053(14)
O3 0.0242(14) 0.0246(15) 0.0345(16) -0.0044(13) -0.0010(12) 0.0070(13)
N1 0.0251(17) 0.0134(16) 0.0201(17) -0.0006(14) -0.0027(14) -0.0010(14)
N2 0.0161(15) 0.0297(18) 0.0180(17) -0.0028(14) -0.0002(13) 0.0050(15)
C1 0.038(3) 0.030(2) 0.028(2) 0.005(2) 0.005(2) 0.002(2)
C2 0.026(2) 0.027(2) 0.018(2) -0.0048(18) 0.0013(17) 0.0077(19)
C3 0.025(2) 0.023(2) 0.026(2) -0.0013(18) 0.0002(18) 0.0011(18)
C4 0.029(2) 0.020(2) 0.020(2) 0.0032(16) 0.0031(17) 0.0002(18)
C5 0.025(2) 0.0151(19) 0.020(2) -0.0002(17) 0.0034(16) 0.0024(17)
C6 0.031(2) 0.019(2) 0.028(2) 0.0040(18) 0.0089(18) 0.0003(18)
C7 0.030(2) 0.026(2) 0.020(2) 0.0017(18) 0.0016(18) 0.0059(19)
C8 0.022(2) 0.016(2) 0.024(2) -0.0029(17) 0.0101(17) 0.0014(16)
C9 0.0225(19) 0.016(2) 0.022(2) -0.0029(16) 0.0064(16) -0.0018(17)
C10 0.0153(19) 0.021(2) 0.033(2) 0.0062(18) 0.0060(16) 0.0021(16)
C11 0.017(2) 0.016(2) 0.043(3) 0.0014(19) -0.0019(17) 0.0051(16)
C12 0.017(2) 0.024(2) 0.035(3) 0.0022(19) 0.0045(17) 0.0009(18)
C13 0.028(2) 0.020(2) 0.046(3) -0.004(2) 0.005(2) 0.003(2)
C14 0.027(2) 0.022(2) 0.070(4) -0.008(2) 0.013(2) -0.0028(19)
C15 0.029(3) 0.026(2) 0.068(4) 0.014(3) 0.001(2) 0.000(2)
C16 0.036(2) 0.040(3) 0.043(3) 0.012(2) 0.003(2) 0.001(2)
C17 0.031(2) 0.031(2) 0.038(3) 0.000(2) 0.011(2) 0.002(2)
C18 0.032(2) 0.0156(19) 0.020(2) 0.0000(16) 0.0033(17) -0.0006(18)
C19 0.027(2) 0.023(2) 0.019(2) -0.0044(18) -0.0009(17) 0.0010(18)
C20 0.032(2) 0.023(2) 0.034(2) 0.0029(19) 0.0098(19) -0.0041(19)
C21 0.038(3) 0.044(3) 0.026(2) -0.003(2) 0.006(2) 0.004(2)
C22 0.026(2) 0.044(3) 0.037(3) -0.004(2) 0.0001(19) 0.012(2)

loop_
_atom_type_symbol
_atom_type_description
_atom_type_scat_dispersion_real
_atom_type_scat_dispersion_imag
_atom_type_scat_source
C C 0.0033 0.0016 'International Tables Vol C Tables 4.2.6.8 and 6.1.1.4'
H H 0.0000 0.0000 'International Tables Vol C Tables 4.2.6.8 and 6.1.1.4'
N N 0.0061 0.0033 'International Tables Vol C Tables 4.2.6.8 and 6.1.1.4'
O O 0.0106 0.0060 'International Tables Vol C Tables 4.2.6.8 and 6.1.1.4'
F F 0.0171 0.0103 'International Tables Vol C Tables 4.2.6.8 and 6.1.1.4'

loop_
_geom_angle_atom_site_label_1
_geom_angle_atom_site_label_2
_geom_angle_atom_site_label_3
_geom_angle
C19 O3 C22 115.6(3)
C8 N1 N2 119.9(3)
N1 N2 C9 113.5(3)
F2 C1 F1 106.3(3)
F2 C1 F3 106.1(3)
F1 C1 F3 105.8(3)
F2 C1 C2 112.0(4)
F1 C1 C2 113.8(3)
F3 C1 C2 112.3(3)
C7 C2 C3 120.2(4)
C7 C2 C1 119.0(4)
C3 C2 C1 120.8(4)
C4 C3 C2 119.5(4)
C3 C4 C5 120.2(4)
C6 C5 C4 119.4(3)
C6 C5 C8 118.3(3)
C4 C5 C8 122.3(3)
C7 C6 C5 120.2(4)
C2 C7 C6 120.4(4)
O1 C8 N1 122.2(3)
O1 C8 C5 121.6(3)
N1 C8 C5 116.2(3)
N2 C9 C20 107.3(3)
N2 C9 C10 113.1(3)
C20 C9 C10 109.4(3)
N2 C9 C18 104.0(3)
C20 C9 C18 111.8(3)
C10 C9 C18 111.1(3)
C11 C10 C9 116.4(3)
C12 C11 C10 113.2(3)
C17 C12 C13 118.6(4)
C17 C12 C11 121.6(4)
C13 C12 C11 119.8(4)
C12 C13 C14 120.8(4)
C15 C14 C13 119.6(4)
C16 C15 C14 120.7(4)
C15 C16 C17 119.9(4)
C12 C17 C16 120.3(4)
C19 C18 C21 110.5(3)
C19 C18 C9 108.9(3)
C21 C18 C9 113.6(3)
O2 C19 O3 122.5(4)
O2 C19 C18 126.4(4)
O3 C19 C18 111.1(3)

loop_
_geom_bond_atom_site_label_1
_geom_bond_atom_site_label_2
_geom_bond_distance
F1 C1 1.345(5)
F2 C1 1.339(5)
F3 C1 1.348(5)
O1 C8 1.229(4)
O2 C19 1.205(4)
O3 C19 1.348(4)
O3 C22 1.454(4)
N1 C8 1.342(4)
N1 N2 1.400(4)
N2 C9 1.500(4)
C1 C2 1.494(6)
C2 C7 1.370(5)
C2 C3 1.391(5)
C3 C4 1.381(5)
C4 C5 1.391(5)
C5 C6 1.382(5)
C5 C8 1.500(5)
C6 C7 1.378(5)
C9 C20 1.524(5)
C9 C10 1.535(5)
C9 C18 1.567(5)
C10 C11 1.529(5)
C11 C12 1.509(5)
C12 C17 1.386(5)
C12 C13 1.393(5)
C13 C14 1.394(6)
C14 C15 1.374(6)
C15 C16 1.369(6)
C16 C17 1.403(6)
C18 C19 1.508(5)
C18 C21 1.519(5)
